data_7061571
loop_
_publ_author_name
'Pramanik, Kuheli'
'Sun, Yu-Chen'
'Brand\~ao, Paula'
'Jana, Narayan Ch.'
'Wang, Xin-Yi'
'Panja, Anangamohan'

_publ_section_title
;
 Macrocycle supported dinuclear lanthanide complexes with different
 \b-diketonate co-ligands displaying zero field single-molecule magnetic
 behaviour
;
_journal_issue 24
_journal_name_full 'New Journal of Chemistry'
_journal_page_first 11722
_journal_page_last 11733
_journal_paper_doi 10.1039/D2NJ01017H
_journal_volume 46
_journal_year 2022
_chemical_formula_sum 'C44 H46 F12 Gd2 N4 O10'
_chemical_formula_weight 1333.35
_space_group_crystal_system monoclinic
_space_group_IT_number 14
_space_group_name_Hall '-P 2yn'
_space_group_name_H-M_alt 'P 1 21/n 1'
_atom_sites_solution_hydrogens mixed
_audit_creation_method SHELXL-2018/3
_audit_update_record
;
2022-05-12 deposited with the CCDC.	2022-05-16 downloaded from the CCDC.
;
_cell_angle_alpha 90
_cell_angle_beta 98.654(2)
_cell_angle_gamma 90
_cell_formula_units_Z 2
_cell_length_a 12.3866(5)
_cell_length_b 15.8527(7)
_cell_length_c 12.3961(5)
_cell_measurement_reflns_used 490
_cell_measurement_temperature 150(2)
_cell_measurement_theta_max 26.08
_cell_measurement_theta_min 2.91
_cell_volume 2406.40(17)
_computing_cell_refinement 'Bruker Smart'
_computing_data_collection 'Bruker Smart'
_computing_data_reduction 'Bruker Saint'
_computing_molecular_graphics 'Mercury (Macrae et al 2008)'
_computing_publication_material 'SHELXL-2016/4 (Sheldrick, 2016)'
_computing_structure_refinement 'SHELXL-2018/3 (Sheldrick, 2018)'
_computing_structure_solution 'SHELXT 2014/5 (Sheldrick, 2014)'
_diffrn_ambient_temperature 150(2)
_diffrn_measured_fraction_theta_full 1.000
_diffrn_measured_fraction_theta_max 0.999
_diffrn_measurement_device_type CCD
_diffrn_measurement_method 'omega and phi scans'
_diffrn_radiation_type MoK\a
_diffrn_radiation_wavelength 0.71073
_diffrn_reflns_av_R_equivalents 0.0608
_diffrn_reflns_av_unetI/netI 0.0539
_diffrn_reflns_Laue_measured_fraction_full 1.000
_diffrn_reflns_Laue_measured_fraction_max 0.999
_diffrn_reflns_limit_h_max 16
_diffrn_reflns_limit_h_min -16
_diffrn_reflns_limit_k_max 21
_diffrn_reflns_limit_k_min -21
_diffrn_reflns_limit_l_max 16
_diffrn_reflns_limit_l_min -17
_diffrn_reflns_number 34099
_diffrn_reflns_point_group_measured_fraction_full 1.000
_diffrn_reflns_point_group_measured_fraction_max 0.999
_diffrn_reflns_theta_full 25.242
_diffrn_reflns_theta_max 29.181
_diffrn_reflns_theta_min 2.100
_diffrn_source 'fine-focus sealed tube'
_exptl_absorpt_coefficient_mu 2.839
_exptl_absorpt_correction_T_max 0.7458
_exptl_absorpt_correction_T_min 0.6424
_exptl_absorpt_correction_type multi-scan
_exptl_absorpt_process_details SADABS-2016/2
_exptl_crystal_colour Bronze
_exptl_crystal_density_diffrn 1.840
_exptl_crystal_description Plate
_exptl_crystal_F_000 1308
_exptl_crystal_size_max 0.240
_exptl_crystal_size_mid 0.200
_exptl_crystal_size_min 0.030
_refine_diff_density_max 0.965
_refine_diff_density_min -0.676
_refine_diff_density_rms 0.126
_refine_ls_extinction_method none
_refine_ls_goodness_of_fit_ref 1.016
_refine_ls_hydrogen_treatment mixed
_refine_ls_matrix_type full
_refine_ls_number_parameters 332
_refine_ls_number_reflns 6500
_refine_ls_number_restraints 0
_refine_ls_restrained_S_all 1.016
_refine_ls_R_factor_all 0.0637
_refine_ls_R_factor_gt 0.0353
_refine_ls_shift/su_max 0.001
_refine_ls_shift/su_mean 0.000
_refine_ls_structure_factor_coef Fsqd
_refine_ls_weighting_details 'w=1/[\s^2^(Fo^2^)+(0.0276P)^2^+2.0073P] where P=(Fo^2^+2Fc^2^)/3'
_refine_ls_weighting_scheme calc
_refine_ls_wR_factor_gt 0.0670
_refine_ls_wR_factor_ref 0.0765
_reflns_Friedel_coverage 0.000
_reflns_number_gt 4645
_reflns_number_total 6500
_reflns_threshold_expression 'I > 2\s(I)'
_cod_data_source_file d2nj01017h2.cif
_cod_data_source_block f
_cod_depositor_comments 'Adding full bibliography for 7061568--7061573.cif.'
_cod_original_sg_symbol_H-M 'P 21/n'
_cod_database_code 7061571
_shelx_shelxl_version_number 2018/3
_shelx_space_group_comment
;
The symmetry employed for this shelxl refinement is uniquely defined
by the following loop, which should always be used as a source of
symmetry information in preference to the above space-group names.
They are only intended as comments.
;
_shelx_estimated_absorpt_t_min 0.549
_shelx_estimated_absorpt_t_max 0.920

loop_
_space_group_symop_operation_xyz
'x, y, z'
'-x+1/2, y+1/2, -z+1/2'
'-x, -y, -z'
'x-1/2, -y-1/2, z-1/2'

loop_
_atom_site_label
_atom_site_type_symbol
_atom_site_fract_x
_atom_site_fract_y
_atom_site_fract_z
_atom_site_U_iso_or_equiv
_atom_site_adp_type
_atom_site_occupancy
_atom_site_site_symmetry_order
_atom_site_calc_flag
_atom_site_refinement_flags_posn
_atom_site_refinement_flags_adp
_atom_site_refinement_flags_occupancy
_atom_site_disorder_assembly
_atom_site_disorder_group
Gd Gd 0.51461(2) 0.09851(2) 0.59526(2) 0.02500(6) Uani 1 1 d . . . . .
O1 O 0.4889(2) 0.05025(16) 0.4172(2) 0.0270(6) Uani 1 1 d . . . . .
O2 O 0.6158(2) 0.07952(17) 0.7723(2) 0.0349(7) Uani 1 1 d . . . . .
O3 O 0.7024(2) 0.07794(18) 0.5789(2) 0.0369(7) Uani 1 1 d . . . . .
O4 O 0.4822(2) 0.22261(16) 0.6908(2) 0.0327(6) Uani 1 1 d . . . . .
O5 O 0.5658(2) 0.21418(17) 0.4953(2) 0.0349(6) Uani 1 1 d . . . . .
N1 N 0.3238(3) 0.1474(2) 0.4995(3) 0.0306(7) Uani 1 1 d . . . . .
N2 N 0.3900(3) 0.0490(2) 0.7332(3) 0.0302(8) Uani 1 1 d . . . . .
H2A H 0.439(4) 0.058(3) 0.782(4) 0.041(14) Uiso 1 1 d . . . . .
C1 C 0.4627(3) 0.0976(2) 0.3284(3) 0.0279(8) Uani 1 1 d . . . . .
C2 C 0.5300(3) 0.0943(2) 0.2466(3) 0.0291(8) Uani 1 1 d . . . . .
C3 C 0.5004(4) 0.1392(3) 0.1508(3) 0.0362(10) Uani 1 1 d . . . . .
H3 H 0.546960 0.137468 0.096520 0.043 Uiso 1 1 calc R U . . .
C4 C 0.4050(4) 0.1869(3) 0.1312(3) 0.0412(11) Uani 1 1 d . . . . .
C5 C 0.3422(4) 0.1924(2) 0.2143(3) 0.0358(10) Uani 1 1 d . . . . .
H5 H 0.278038 0.226003 0.203329 0.043 Uiso 1 1 calc R U . . .
C6 C 0.3697(3) 0.1502(2) 0.3142(3) 0.0296(9) Uani 1 1 d . . . . .
C7 C 0.3719(5) 0.2286(3) 0.0222(4) 0.0640(16) Uani 1 1 d . . . . .
H7A H 0.350559 0.185411 -0.033522 0.096 Uiso 1 1 calc R U . . .
H7B H 0.433421 0.261202 0.002854 0.096 Uiso 1 1 calc R U . . .
H7C H 0.309975 0.266427 0.026141 0.096 Uiso 1 1 calc R U . . .
C8 C 0.3017(3) 0.1638(2) 0.3970(3) 0.0304(9) Uani 1 1 d . . . . .
H8 H 0.231877 0.187728 0.372943 0.036 Uiso 1 1 calc R U . . .
C9 C 0.2386(3) 0.1734(3) 0.5645(3) 0.0358(10) Uani 1 1 d . . . . .
H9A H 0.171123 0.187016 0.513879 0.043 Uiso 1 1 calc R U . . .
H9B H 0.262938 0.225625 0.604763 0.043 Uiso 1 1 calc R U . . .
C10 C 0.2116(3) 0.1082(3) 0.6452(3) 0.0367(10) Uani 1 1 d . . . . .
H10A H 0.139653 0.122505 0.666042 0.044 Uiso 1 1 calc R U . . .
H10B H 0.203982 0.052786 0.608043 0.044 Uiso 1 1 calc R U . . .
C11 C 0.2922(3) 0.0991(3) 0.7475(3) 0.0345(9) Uani 1 1 d . . . . .
H11A H 0.315920 0.156012 0.774244 0.041 Uiso 1 1 calc R U . . .
H11B H 0.255509 0.071966 0.804087 0.041 Uiso 1 1 calc R U . . .
C12 C 0.3676(3) -0.0430(2) 0.7335(3) 0.0334(9) Uani 1 1 d . . . . .
H12A H 0.325192 -0.059202 0.662368 0.040 Uiso 1 1 calc R U . . .
H12B H 0.322405 -0.055657 0.790952 0.040 Uiso 1 1 calc R U . . .
C13 C 0.7125(4) 0.0573(3) 0.8089(3) 0.0346(10) Uani 1 1 d . . . . .
C14 C 0.7967(4) 0.0440(3) 0.7519(4) 0.0396(10) Uani 1 1 d . . . . .
H14 H 0.864027 0.023966 0.790241 0.048 Uiso 1 1 calc R U . . .
C15 C 0.7891(3) 0.0585(3) 0.6386(4) 0.0358(10) Uani 1 1 d . . . . .
C16 C 0.7317(4) 0.0477(3) 0.9318(4) 0.0429(11) Uani 1 1 d . . . . .
C17 C 0.8908(4) 0.0493(3) 0.5849(4) 0.0529(13) Uani 1 1 d . . . . .
H17A H 0.912060 -0.010292 0.584918 0.079 Uiso 1 1 calc R U . . .
H17B H 0.950378 0.082268 0.625646 0.079 Uiso 1 1 calc R U . . .
H17C H 0.875750 0.069856 0.509640 0.079 Uiso 1 1 calc R U . . .
C18 C 0.4787(3) 0.3000(3) 0.6642(3) 0.0337(9) Uani 1 1 d . . . . .
C19 C 0.5056(3) 0.3372(3) 0.5722(3) 0.0378(10) Uani 1 1 d . . . . .
H19 H 0.496660 0.396444 0.563870 0.045 Uiso 1 1 calc R U . . .
C20 C 0.5461(3) 0.2913(3) 0.4891(4) 0.0362(10) Uani 1 1 d . . . . .
C21 C 0.4390(4) 0.3556(3) 0.7503(4) 0.0409(11) Uani 1 1 d . . . . .
C22 C 0.5653(4) 0.3347(3) 0.3856(4) 0.0528(13) Uani 1 1 d . . . . .
H22A H 0.636159 0.317271 0.367032 0.079 Uiso 1 1 calc R U . . .
H22B H 0.564918 0.395934 0.396244 0.079 Uiso 1 1 calc R U . . .
H22C H 0.507311 0.319075 0.326207 0.079 Uiso 1 1 calc R U . . .
F161 F 0.7373(3) 0.12301(19) 0.9805(2) 0.0679(9) Uani 1 1 d . . . . .
F162 F 0.8244(3) 0.0080(2) 0.9709(2) 0.0791(10) Uani 1 1 d . . . . .
F163 F 0.6517(3) 0.0069(2) 0.9692(2) 0.0713(9) Uani 1 1 d . . . . .
F211 F 0.5099(2) 0.35347(17) 0.8437(2) 0.0573(8) Uani 1 1 d . . . . .
F212 F 0.4273(2) 0.43709(16) 0.7225(2) 0.0571(8) Uani 1 1 d . . . . .
F213 F 0.3441(2) 0.32949(16) 0.7741(2) 0.0553(7) Uani 1 1 d . . . . .

loop_
_atom_site_aniso_label
_atom_site_aniso_U_11
_atom_site_aniso_U_22
_atom_site_aniso_U_33
_atom_site_aniso_U_23
_atom_site_aniso_U_13
_atom_site_aniso_U_12
Gd 0.02591(10) 0.02690(10) 0.02361(9) -0.00025(9) 0.00833(7) 0.00074(9)
O1 0.0326(14) 0.0280(13) 0.0219(13) 0.0022(11) 0.0090(12) 0.0032(12)
O2 0.0307(16) 0.0425(17) 0.0308(15) -0.0006(13) 0.0024(13) 0.0022(13)
O3 0.0274(15) 0.0474(18) 0.0367(16) 0.0005(14) 0.0075(13) 0.0014(13)
O4 0.0407(17) 0.0282(14) 0.0304(15) 0.0009(12) 0.0094(13) 0.0041(12)
O5 0.0351(16) 0.0343(15) 0.0368(16) 0.0009(13) 0.0101(13) -0.0052(13)
N1 0.0294(18) 0.0340(18) 0.0301(18) -0.0035(15) 0.0097(15) 0.0007(15)
N2 0.032(2) 0.0306(18) 0.0297(18) -0.0043(15) 0.0097(17) -0.0021(15)
C1 0.034(2) 0.0260(18) 0.0252(18) -0.0037(17) 0.0078(16) -0.0052(18)
C2 0.034(2) 0.0260(18) 0.0275(19) -0.0009(17) 0.0063(17) -0.0010(18)
C3 0.050(3) 0.037(2) 0.025(2) -0.0011(18) 0.016(2) -0.007(2)
C4 0.060(3) 0.036(2) 0.026(2) 0.0003(19) 0.004(2) 0.001(2)
C5 0.048(3) 0.030(2) 0.030(2) 0.0012(18) 0.005(2) 0.0028(19)
C6 0.035(2) 0.0261(19) 0.028(2) -0.0012(17) 0.0071(18) -0.0008(17)
C7 0.094(4) 0.066(4) 0.033(3) 0.009(3) 0.012(3) 0.018(3)
C8 0.030(2) 0.031(2) 0.030(2) -0.0026(17) 0.0020(18) 0.0029(17)
C9 0.025(2) 0.048(2) 0.035(2) -0.006(2) 0.0059(18) 0.0096(18)
C10 0.027(2) 0.047(3) 0.039(2) -0.007(2) 0.0129(18) 0.0004(19)
C11 0.032(2) 0.042(2) 0.033(2) -0.003(2) 0.0132(18) 0.003(2)
C12 0.035(2) 0.035(2) 0.034(2) -0.0012(18) 0.0162(19) -0.0082(18)
C13 0.037(2) 0.030(2) 0.034(2) -0.0049(19) -0.001(2) -0.0023(19)
C14 0.029(2) 0.042(2) 0.044(3) -0.001(2) -0.005(2) 0.0032(19)
C15 0.031(2) 0.031(2) 0.045(3) -0.004(2) 0.005(2) -0.0017(18)
C16 0.040(3) 0.045(3) 0.040(3) -0.004(2) -0.003(2) 0.002(2)
C17 0.027(2) 0.072(3) 0.062(3) -0.004(3) 0.013(2) 0.004(2)
C18 0.031(2) 0.031(2) 0.038(2) -0.0049(19) 0.0008(19) -0.0007(18)
C19 0.041(3) 0.030(2) 0.042(3) 0.0055(19) 0.003(2) 0.0006(19)
C20 0.029(2) 0.038(2) 0.040(2) 0.005(2) -0.0002(19) -0.0071(19)
C21 0.043(3) 0.036(2) 0.043(3) -0.001(2) 0.003(2) 0.008(2)
C22 0.062(3) 0.045(3) 0.055(3) 0.020(2) 0.021(3) -0.008(2)
F161 0.087(2) 0.0611(19) 0.0525(18) -0.0212(15) 0.0000(17) -0.0007(17)
F162 0.086(2) 0.097(2) 0.0486(18) 0.0009(18) -0.0101(18) 0.035(2)
F163 0.088(2) 0.087(2) 0.0375(16) 0.0060(16) 0.0039(16) -0.0232(19)
F211 0.070(2) 0.0545(17) 0.0445(16) -0.0117(14) -0.0018(15) 0.0099(15)
F212 0.080(2) 0.0316(13) 0.0612(18) -0.0028(13) 0.0154(16) 0.0081(14)
F213 0.0522(18) 0.0501(16) 0.0685(19) -0.0089(14) 0.0250(15) 0.0083(13)

loop_
_atom_type_symbol
_atom_type_description
_atom_type_scat_dispersion_real
_atom_type_scat_dispersion_imag
_atom_type_scat_source
C C 0.0033 0.0016 'International Tables Vol C Tables 4.2.6.8 and 6.1.1.4'
H H 0.0000 0.0000 'International Tables Vol C Tables 4.2.6.8 and 6.1.1.4'
N N 0.0061 0.0033 'International Tables Vol C Tables 4.2.6.8 and 6.1.1.4'
O O 0.0106 0.0060 'International Tables Vol C Tables 4.2.6.8 and 6.1.1.4'
F F 0.0171 0.0103 'International Tables Vol C Tables 4.2.6.8 and 6.1.1.4'
Gd Gd -0.1653 3.9035 'International Tables Vol C Tables 4.2.6.8 and 6.1.1.4'

loop_
_geom_angle_atom_site_label_1
_geom_angle_atom_site_label_2
_geom_angle_atom_site_label_3
_geom_angle
_geom_angle_site_symmetry_1
_geom_angle_site_symmetry_3
_geom_angle_publ_flag
O1 Gd O5 76.39(9) . . ?
O1 Gd O4 138.15(9) . . ?
O5 Gd O4 72.20(9) . . ?
O1 Gd O1 66.97(10) . 3_656 ?
O5 Gd O1 138.33(9) . 3_656 ?
O4 Gd O1 149.47(9) . 3_656 ?
O1 Gd O2 144.81(9) . . ?
O5 Gd O2 116.00(9) . . ?
O4 Gd O2 75.41(9) . . ?
O1 Gd O2 86.33(9) 3_656 . ?
O1 Gd O3 82.52(9) . . ?
O5 Gd O3 73.65(10) . . ?
O4 Gd O3 113.43(10) . . ?
O1 Gd O3 82.33(9) 3_656 . ?
O2 Gd O3 71.11(10) . . ?
O1 Gd N2 121.28(10) . . ?
O5 Gd N2 144.88(10) . . ?
O4 Gd N2 76.03(10) . . ?
O1 Gd N2 74.58(9) 3_656 . ?
O2 Gd N2 68.65(11) . . ?
O3 Gd N2 134.37(11) . . ?
O1 Gd N1 71.17(9) . . ?
O5 Gd N1 79.93(10) . . ?
O4 Gd N1 76.65(10) . . ?
O1 Gd N1 105.17(9) 3_656 . ?
O2 Gd N1 140.95(10) . . ?
O3 Gd N1 146.36(10) . . ?
N2 Gd N1 78.53(11) . . ?
O1 Gd Gd 33.90(6) . 3_656 ?
O5 Gd Gd 108.25(7) . 3_656 ?
O4 Gd Gd 164.51(7) . 3_656 ?
O1 Gd Gd 33.07(6) 3_656 3_656 ?
O2 Gd Gd 116.47(7) . 3_656 ?
O3 Gd Gd 80.90(7) . 3_656 ?
N2 Gd Gd 98.44(8) . 3_656 ?
N1 Gd Gd 88.12(7) . 3_656 ?
C1 O1 Gd 125.7(2) . . ?
C1 O1 Gd 120.6(2) . 3_656 ?
Gd O1 Gd 113.03(10) . 3_656 ?
C13 O2 Gd 134.9(3) . . ?
C15 O3 Gd 138.2(3) . . ?
C18 O4 Gd 132.6(3) . . ?
C20 O5 Gd 137.0(3) . . ?
C8 N1 C9 114.7(3) . . ?
C8 N1 Gd 123.8(3) . . ?
C9 N1 Gd 120.6(2) . . ?
C11 N2 C12 111.7(3) . . ?
C11 N2 Gd 119.7(2) . . ?
C12 N2 Gd 115.5(2) . . ?
C11 N2 H2A 111(3) . . ?
C12 N2 H2A 107(3) . . ?
Gd N2 H2A 89(3) . . ?
O1 C1 C2 118.5(3) . . ?
O1 C1 C6 121.9(3) . . ?
C2 C1 C6 119.6(3) . . ?
C3 C2 C1 119.3(4) . . ?
C3 C2 C12 121.9(4) . 3_656 ?
C1 C2 C12 118.8(3) . 3_656 ?
C2 C3 C4 122.4(4) . . ?
C2 C3 H3 118.8 . . ?
C4 C3 H3 118.8 . . ?
C5 C4 C3 117.4(4) . . ?
C5 C4 C7 122.2(4) . . ?
C3 C4 C7 120.3(4) . . ?
C4 C5 C6 122.6(4) . . ?
C4 C5 H5 118.7 . . ?
C6 C5 H5 118.7 . . ?
C5 C6 C1 118.4(4) . . ?
C5 C6 C8 117.9(4) . . ?
C1 C6 C8 123.7(4) . . ?
C4 C7 H7A 109.5 . . ?
C4 C7 H7B 109.5 . . ?
H7A C7 H7B 109.5 . . ?
C4 C7 H7C 109.5 . . ?
H7A C7 H7C 109.5 . . ?
H7B C7 H7C 109.5 . . ?
N1 C8 C6 127.9(4) . . ?
N1 C8 H8 116.1 . . ?
C6 C8 H8 116.1 . . ?
N1 C9 C10 114.7(3) . . ?
N1 C9 H9A 108.6 . . ?
C10 C9 H9A 108.6 . . ?
N1 C9 H9B 108.6 . . ?
C10 C9 H9B 108.6 . . ?
H9A C9 H9B 107.6 . . ?
C11 C10 C9 116.1(4) . . ?
C11 C10 H10A 108.3 . . ?
C9 C10 H10A 108.3 . . ?
C11 C10 H10B 108.3 . . ?
C9 C10 H10B 108.3 . . ?
H10A C10 H10B 107.4 . . ?
N2 C11 C10 113.8(3) . . ?
N2 C11 H11A 108.8 . . ?
C10 C11 H11A 108.8 . . ?
N2 C11 H11B 108.8 . . ?
C10 C11 H11B 108.8 . . ?
H11A C11 H11B 107.7 . . ?
N2 C12 C2 112.3(3) . 3_656 ?
N2 C12 H12A 109.1 . . ?
C2 C12 H12A 109.1 3_656 . ?
N2 C12 H12B 109.1 . . ?
C2 C12 H12B 109.1 3_656 . ?
H12A C12 H12B 107.9 . . ?
O2 C13 C14 127.9(4) . . ?
O2 C13 C16 112.7(4) . . ?
C14 C13 C16 119.3(4) . . ?
C13 C14 C15 123.3(4) . . ?
C13 C14 H14 118.3 . . ?
C15 C14 H14 118.3 . . ?
O3 C15 C14 123.6(4) . . ?
O3 C15 C17 117.5(4) . . ?
C14 C15 C17 119.0(4) . . ?
F163 C16 F162 106.9(4) . . ?
F163 C16 F161 105.6(4) . . ?
F162 C16 F161 105.9(4) . . ?
F163 C16 C13 112.9(4) . . ?
F162 C16 C13 114.2(4) . . ?
F161 C16 C13 110.7(4) . . ?
C15 C17 H17A 109.5 . . ?
C15 C17 H17B 109.5 . . ?
H17A C17 H17B 109.5 . . ?
C15 C17 H17C 109.5 . . ?
H17A C17 H17C 109.5 . . ?
H17B C17 H17C 109.5 . . ?
O4 C18 C19 129.1(4) . . ?
O4 C18 C21 112.3(4) . . ?
C19 C18 C21 118.6(4) . . ?
C18 C19 C20 122.9(4) . . ?
C18 C19 H19 118.5 . . ?
C20 C19 H19 118.5 . . ?
O5 C20 C19 123.1(4) . . ?
O5 C20 C22 116.5(4) . . ?
C19 C20 C22 120.3(4) . . ?
F213 C21 F212 107.1(4) . . ?
F213 C21 F211 106.7(4) . . ?
F212 C21 F211 106.1(4) . . ?
F213 C21 C18 111.6(4) . . ?
F212 C21 C18 114.4(4) . . ?
F211 C21 C18 110.5(4) . . ?
C20 C22 H22A 109.5 . . ?
C20 C22 H22B 109.5 . . ?
H22A C22 H22B 109.5 . . ?
C20 C22 H22C 109.5 . . ?
H22A C22 H22C 109.5 . . ?
H22B C22 H22C 109.5 . . ?

loop_
_geom_bond_atom_site_label_1
_geom_bond_atom_site_label_2
_geom_bond_distance
_geom_bond_site_symmetry_2
_geom_bond_publ_flag
Gd O1 2.312(2) . ?
Gd O5 2.352(3) . ?
Gd O4 2.362(3) . ?
Gd O1 2.363(3) 3_656 ?
Gd O2 2.377(3) . ?
Gd O3 2.387(3) . ?
Gd N2 2.592(3) . ?
Gd N1 2.599(3) . ?
Gd Gd 3.8996(4) 3_656 ?
O1 C1 1.332(4) . ?
O2 C13 1.265(5) . ?
O3 C15 1.248(5) . ?
O4 C18 1.269(5) . ?
O5 C20 1.247(5) . ?
N1 C8 1.285(5) . ?
N1 C9 1.480(5) . ?
N2 C11 1.482(5) . ?
N2 C12 1.484(5) . ?
N2 H2A 0.80(4) . ?
C1 C2 1.407(5) . ?
C1 C6 1.411(5) . ?
C2 C3 1.386(5) . ?
C2 C12 1.496(5) 3_656 ?
C3 C4 1.393(6) . ?
C3 H3 0.9500 . ?
C4 C5 1.384(6) . ?
C4 C7 1.505(6) . ?
C5 C6 1.403(5) . ?
C5 H5 0.9500 . ?
C6 C8 1.438(5) . ?
C7 H7A 0.9800 . ?
C7 H7B 0.9800 . ?
C7 H7C 0.9800 . ?
C8 H8 0.9500 . ?
C9 C10 1.511(6) . ?
C9 H9A 0.9900 . ?
C9 H9B 0.9900 . ?
C10 C11 1.498(6) . ?
C10 H10A 0.9900 . ?
C10 H10B 0.9900 . ?
C11 H11A 0.9900 . ?
C11 H11B 0.9900 . ?
C12 H12A 0.9900 . ?
C12 H12B 0.9900 . ?
C13 C14 1.362(6) . ?
C13 C16 1.514(6) . ?
C14 C15 1.412(6) . ?
C14 H14 0.9500 . ?
C15 C17 1.518(6) . ?
C16 F163 1.324(5) . ?
C16 F162 1.333(5) . ?
C16 F161 1.336(5) . ?
C17 H17A 0.9800 . ?
C17 H17B 0.9800 . ?
C17 H17C 0.9800 . ?
C18 C19 1.368(6) . ?
C18 C21 1.522(6) . ?
C19 C20 1.413(6) . ?
C19 H19 0.9500 . ?
C20 C22 1.505(6) . ?
C21 F213 1.321(5) . ?
C21 F212 1.339(5) . ?
C21 F211 1.344(5) . ?
C22 H22A 0.9800 . ?
C22 H22B 0.9800 . ?
C22 H22C 0.9800 . ?
